data_7712519
loop_
_publ_author_name
'Katkova, Svetlana'
'Kozina, Daria O.'
'Kisel, Kristina S.'
'Sandzhieva, Maria A.'
'Tarvanen, Dmitriy'
'Makarov, Sergey'
'Porsev, Vitaly Veniaminovich'
'Tunik, Sergey P.'
'Kinzhalov, Mikhail A.'

_publ_section_title
;
 Cyclometalated Platinum(II) Complexes with Acyclic Diaminocarbene Ligands
 for OLED Application
;
_journal_name_full 'Dalton Transactions'
_journal_paper_doi 10.1039/D3DT00080J
_journal_year 2023
_chemical_formula_iupac 'C9 H8 N2 O'
_chemical_formula_moiety 'C9 H8 N2 O'
_chemical_formula_sum 'C9 H8 N2 O'
_chemical_formula_weight 160.17
_space_group_IT_number 14
_space_group_name_Hall '-P 2ybc'
_space_group_name_H-M_alt 'P 1 21/c 1'
_symmetry_cell_setting monoclinic
_symmetry_space_group_name_Hall '-P 2ybc'
_symmetry_space_group_name_H-M 'P 1 21/c 1'
_audit_block_doi 10.5517/cc7sl1m
_audit_creation_method 'WinGX routine CIF_UPDATE'
_audit_update_record
;
2004-02-19 deposited with the CCDC.	2023-03-03 downloaded from the CCDC.
;
_cell_angle_alpha 90
_cell_angle_beta 91.24(7)
_cell_angle_gamma 90
_cell_formula_units_Z 4
_cell_length_a 3.971(6)
_cell_length_b 11.238(4)
_cell_length_c 16.947(7)
_cell_measurement_reflns_used 316
_cell_measurement_temperature 120.0(10)
_cell_measurement_theta_max 31
_cell_measurement_theta_min 4
_cell_volume 756.1(12)
_computing_cell_refinement
;
CrysAlis CCD 170
;
_computing_data_collection
;
CrysAlis CCD 170 (Oxford Diffraction, 2003)
;
_computing_data_reduction
;
CrysAlis RED 170 (Oxford Diffraction, 2003)
;
_computing_molecular_graphics 'ORTEP-3 for Windows (Farrugia, 1997)'
_computing_publication_material 'WinGX (Farrugia, 1999)'
_computing_structure_refinement 'SHELXL97 (Sheldrick, 1997)'
_computing_structure_solution 'SHELXS97 (Sheldrick, 1997)'
_diffrn_measured_fraction_theta_full 0.996
_diffrn_measured_fraction_theta_max 0.945
_diffrn_measurement_device_type 'Xcalibur2 CCD (Oxford Diffraction)'
_diffrn_measurement_method \w-2\q
_diffrn_radiation_type MoK\a
_diffrn_radiation_wavelength 0.71073
_diffrn_reflns_av_R_equivalents 0.0577
_diffrn_reflns_limit_h_max 5
_diffrn_reflns_limit_h_min -3
_diffrn_reflns_limit_k_max 16
_diffrn_reflns_limit_k_min -16
_diffrn_reflns_limit_l_max 24
_diffrn_reflns_limit_l_min -24
_diffrn_reflns_number 7654
_diffrn_reflns_theta_full 26
_diffrn_reflns_theta_max 31.7
_diffrn_reflns_theta_min 4.35
_diffrn_standards_decay_% 0
_diffrn_standards_number 0
_exptl_absorpt_coefficient_mu 0.095
_exptl_absorpt_correction_type none
_exptl_crystal_colour yellow
_exptl_crystal_density_diffrn 1.407
_exptl_crystal_density_method 'not measured'
_exptl_crystal_description needle
_exptl_crystal_F_000 336
_exptl_crystal_size_max 0.6
_exptl_crystal_size_mid 0.2
_exptl_crystal_size_min 0.2
_refine_diff_density_max 0.514
_refine_diff_density_min -0.302
_refine_ls_extinction_method none
_refine_ls_goodness_of_fit_ref 0.946
_refine_ls_hydrogen_treatment constr
_refine_ls_matrix_type full
_refine_ls_number_parameters 109
_refine_ls_number_reflns 2415
_refine_ls_number_restraints 0
_refine_ls_restrained_S_all 0.946
_refine_ls_R_factor_gt 0.0579
_refine_ls_shift/su_max 0.001
_refine_ls_structure_factor_coef Fsqd
_refine_ls_weighting_details 'calc w = 1/[\s^2^(Fo^2^)+(0.0984P)^2^] where P=  (Fo^2^+2Fc^2^)/3'
_refine_ls_weighting_scheme calc
_refine_ls_wR_factor_ref 0.1673
_reflns_number_gt 1491
_reflns_number_total 2415
_reflns_threshold_expression I>2\s(I)
_cod_data_source_file d3dt00080j2.cif
_cod_data_source_block II
_cod_original_cell_volume 756.2(12)
_cod_original_sg_symbol_H-M 'P 21/c'
_cod_database_code 7712519

loop_
_symmetry_equiv_pos_as_xyz
'x, y, z'
'-x, y+1/2, -z+1/2'
'-x, -y, -z'
'x, -y-1/2, z-1/2'

loop_
_atom_site_label
_atom_site_fract_x
_atom_site_fract_y
_atom_site_fract_z
_atom_site_U_iso_or_equiv
_atom_site_adp_type
_atom_site_calc_flag
_atom_site_refinement_flags
_atom_site_occupancy
_atom_site_disorder_assembly
_atom_site_disorder_group
_atom_site_type_symbol
C1 0.4365(3) 0.13891(12) 0.37845(8) 0.0192(3) Uani d . 1 . . C
C2 0.5288(4) 0.06252(13) 0.31757(8) 0.0231(3) Uani d . 1 . . C
H2 0.4793 -0.0182 0.3201 0.028 Uiso calc R 1 . . H
C3 0.6945(4) 0.10841(14) 0.25357(8) 0.0252(3) Uani d . 1 . . C
H3 0.754 0.0581 0.2126 0.03 Uiso calc R 1 . . H
C4 0.7747(4) 0.22993(15) 0.24938(9) 0.0266(3) Uani d . 1 . . C
H4 0.883 0.26 0.2056 0.032 Uiso calc R 1 . . H
C5 0.6919(4) 0.30433(13) 0.31066(8) 0.0235(3) Uani d . 1 . . C
H5 0.7503 0.3844 0.3086 0.028 Uiso calc R 1 . . H
C6 0.5208(3) 0.26064(12) 0.37604(8) 0.0197(3) Uani d . 1 . . C
C7 0.1597(4) 0.17082(12) 0.50145(8) 0.0205(3) Uani d . 1 . . C
C8 0.2688(3) 0.29654(13) 0.49596(8) 0.0201(3) Uani d . 1 . . C
C9 0.1768(4) 0.37643(13) 0.56218(8) 0.0240(3) Uani d . 1 . . C
H9A 0.2593 0.4552 0.5522 0.036 Uiso calc R 1 . . H
H9B 0.2757 0.347 0.6106 0.036 Uiso calc R 1 . . H
H9C -0.0637 0.3786 0.5665 0.036 Uiso calc R 1 . . H
N1 0.2586(3) 0.09875(10) 0.44229(7) 0.0203(3) Uani d . 1 . . N
H1 0.2081 0.0244 0.4446 0.024 Uiso calc R 1 . . H
N2 0.4354(3) 0.33796(10) 0.43683(7) 0.0204(3) Uani d . 1 . . N
O1 -0.0144(3) 0.13424(9) 0.55691(6) 0.0278(3) Uani d . 1 . . O

loop_
_atom_site_aniso_label
_atom_site_aniso_U_11
_atom_site_aniso_U_22
_atom_site_aniso_U_33
_atom_site_aniso_U_12
_atom_site_aniso_U_13
_atom_site_aniso_U_23
C1 0.0206(7) 0.0185(6) 0.0183(6) -0.0006(5) -0.0023(5) 0.0014(5)
C2 0.0263(7) 0.0189(7) 0.0240(7) 0.0009(5) -0.0022(6) -0.0016(5)
C3 0.0267(7) 0.0254(8) 0.0236(7) 0.0028(6) 0.0006(6) -0.0034(6)
C4 0.0285(8) 0.0288(8) 0.0227(7) 0.0001(6) 0.0031(6) 0.0034(6)
C5 0.0248(7) 0.0215(7) 0.0242(7) -0.0028(6) 0.0008(6) 0.0024(6)
C6 0.0217(7) 0.0172(6) 0.0200(6) -0.0015(5) -0.0015(5) 0.0012(5)
C7 0.0248(7) 0.0167(7) 0.0201(6) -0.0025(5) -0.0012(5) 0.0013(5)
C8 0.0229(7) 0.0162(6) 0.0210(6) -0.0037(5) -0.0019(5) 0.0011(5)
C9 0.0303(8) 0.0190(7) 0.0227(7) -0.0035(6) 0.0026(6) -0.0016(5)
N1 0.0267(6) 0.0126(5) 0.0216(6) -0.0040(5) 0.0009(5) 0.0001(4)
N2 0.0239(6) 0.0168(6) 0.0204(6) -0.0023(5) 0.0005(5) 0.0009(4)
O1 0.0390(6) 0.0205(5) 0.0241(5) -0.0082(5) 0.0072(5) -0.0007(4)

loop_
_atom_type_symbol
_atom_type_description
_atom_type_scat_dispersion_real
_atom_type_scat_dispersion_imag
_atom_type_scat_source
C C 0.0033 0.0016 'International Tables Vol C Tables 4.2.6.8 and 6.1.1.4'
H H 0 0 'International Tables Vol C Tables 4.2.6.8 and 6.1.1.4'
N N 0.0061 0.0033 'International Tables Vol C Tables 4.2.6.8 and 6.1.1.4'
O O 0.0106 0.006 'International Tables Vol C Tables 4.2.6.8 and 6.1.1.4'

loop_
_citation_id
_citation_doi
_citation_year
1 10.1107/S1600536803028368 2004

loop_
_geom_angle_atom_site_label_1
_geom_angle_atom_site_label_2
_geom_angle_atom_site_label_3
_geom_angle_site_symmetry_1
_geom_angle_site_symmetry_3
_geom_angle
_geom_angle_publ_flag
N1 C1 C2 . . 121.65(13) yes
N1 C1 C6 . . 117.77(12) yes
C2 C1 C6 . . 120.58(13) yes
C3 C2 C1 . . 119.19(14) yes
C3 C2 H2 . . 120.4 no
C1 C2 H2 . . 120.4 no
C2 C3 C4 . . 121.03(13) yes
C2 C3 H3 . . 119.5 no
C4 C3 H3 . . 119.5 no
C5 C4 C3 . . 119.58(14) yes
C5 C4 H4 . . 120.2 no
C3 C4 H4 . . 120.2 no
C4 C5 C6 . . 120.71(14) yes
C4 C5 H5 . . 119.6 no
C6 C5 H5 . . 119.6 no
N2 C6 C5 . . 119.70(13) yes
N2 C6 C1 . . 121.43(12) yes
C5 C6 C1 . . 118.87(13) yes
O1 C7 N1 . . 122.33(13) yes
O1 C7 C8 . . 121.93(13) yes
N1 C7 C8 . . 115.74(13) yes
N2 C8 C7 . . 123.01(13) yes
N2 C8 C9 . . 120.19(13) yes
C7 C8 C9 . . 116.80(12) yes
C8 C9 H9A . . 109.5 no
C8 C9 H9B . . 109.5 no
H9A C9 H9B . . 109.5 no
C8 C9 H9C . . 109.5 no
H9A C9 H9C . . 109.5 no
H9B C9 H9C . . 109.5 no
C7 N1 C1 . . 123.11(12) yes
C7 N1 H1 . . 118.4 no
C1 N1 H1 . . 118.4 no
C8 N2 C6 . . 118.85(12) yes

loop_
_geom_bond_atom_site_label_1
_geom_bond_atom_site_label_2
_geom_bond_site_symmetry_2
_geom_bond_distance
_geom_bond_publ_flag
C1 N1 . 1.381(2) yes
C1 C2 . 1.397(2) yes
C1 C6 . 1.409(2) yes
C2 C3 . 1.381(2) yes
C2 H2 . 0.93 no
C3 C4 . 1.404(2) yes
C3 H3 . 0.93 no
C4 C5 . 1.379(2) yes
C4 H4 . 0.93 no
C5 C6 . 1.401(2) yes
C5 H5 . 0.93 no
C6 N2 . 1.3953(18) yes
C7 O1 . 1.2487(18) yes
C7 N1 . 1.3537(18) yes
C7 C8 . 1.481(2) yes
C8 N2 . 1.2989(19) yes
C8 C9 . 1.489(2) yes
C9 H9A . 0.96 no
C9 H9B . 0.96 no
C9 H9C . 0.96 no
N1 H1 . 0.86 no

loop_
_geom_hbond_atom_site_label_D
_geom_hbond_atom_site_label_H
_geom_hbond_atom_site_label_A
_geom_hbond_site_symmetry_A
_geom_hbond_distance_DH
_geom_hbond_distance_HA
_geom_hbond_distance_DA
_geom_hbond_angle_DHA
_geom_hbond_publ_flag
N1 H1 O1 3_556 0.86 1.94 2.792(4) 170 yes
C9 H9A N2 3_666 0.96 2.63 3.560(6) 164 yes

loop_
_geom_torsion_atom_site_label_1
_geom_torsion_atom_site_label_2
_geom_torsion_atom_site_label_3
_geom_torsion_atom_site_label_4
_geom_torsion_site_symmetry_1
_geom_torsion_site_symmetry_2
_geom_torsion_site_symmetry_3
_geom_torsion_site_symmetry_4
_geom_torsion
_geom_torsion_publ_flag
N1 C1 C2 C3 . . . . 177.37(12) no
C6 C1 C2 C3 . . . . -2.1(2) no
C1 C2 C3 C4 . . . . 0.8(2) no
C2 C3 C4 C5 . . . . 1.1(2) no
C3 C4 C5 C6 . . . . -1.7(2) no
C4 C5 C6 N2 . . . . -179.08(13) no
C4 C5 C6 C1 . . . . 0.5(2) no
N1 C1 C6 N2 . . . . 1.5(2) no
C2 C1 C6 N2 . . . . -179.00(12) no
N1 C1 C6 C5 . . . . -178.00(12) no
C2 C1 C6 C5 . . . . 1.5(2) no
O1 C7 C8 N2 . . . . -176.40(13) no
N1 C7 C8 N2 . . . . 3.1(2) no
O1 C7 C8 C9 . . . . 3.2(2) no
N1 C7 C8 C9 . . . . -177.28(12) no
O1 C7 N1 C1 . . . . 176.60(13) no
C8 C7 N1 C1 . . . . -2.9(2) no
C2 C1 N1 C7 . . . . -178.70(13) no
C6 C1 N1 C7 . . . . 0.8(2) no
C7 C8 N2 C6 . . . . -1.0(2) no
C9 C8 N2 C6 . . . . 179.37(12) no
C5 C6 N2 C8 . . . . 178.17(12) no
C1 C6 N2 C8 . . . . -1.3(2) no
